data_4313459
loop_
_publ_author_name
'Guo Dong'
'Li Yu-ting'
'Duan Chun-ying'
'Mo Hong'
'Meng Qing-jin'

_publ_contact_author_address
;
Coordination Chemistry Institute
The State Key Laboratory of Coordinaiton Chemistry
Nanjing University , Nanjing 210093
P. R. China
;
_publ_contact_author_email duancy@nju.edu.cn
_publ_contact_author_fax '00 86 25 331 4502'
_publ_contact_author_name 'Dr. Duan Chun-ying'
_publ_contact_author_phone '00 86 25 359 7006'
_publ_section_title
;
 Heterodimetallic Compounds Assembled from Ferrocenedicarboxylato and
 Ferrocenecarboxylato Ligands
;
_journal_name_full 'Inorganic Chemistry'
_journal_page_first 2519
_journal_page_last 2530
_journal_paper_doi 10.1021/ic0205132
_journal_volume 42
_journal_year 2003
_chemical_formula_sum 'C38 H38 Fe3 Gd2 O17'
_chemical_formula_weight 1248.73
_chemical_name_systematic
;
  ?
;
_space_group_IT_number 13
_symmetry_cell_setting monoclinic
_symmetry_space_group_name_Hall '-P 2yac'
_symmetry_space_group_name_H-M 'P 1 2/n 1'
_atom_sites_solution_hydrogens geom
_atom_sites_solution_primary direct
_atom_sites_solution_secondary difmap
_audit_creation_method SHELXL-97
_cell_angle_alpha 90.00
_cell_angle_beta 91.905(2)
_cell_angle_gamma 90.00
_cell_formula_units_Z 2
_cell_length_a 11.2591(12)
_cell_length_b 10.2630(11)
_cell_length_c 17.2307(18)
_cell_measurement_reflns_used 3890
_cell_measurement_temperature 293(2)
_cell_measurement_theta_max 26.36
_cell_measurement_theta_min 2.19
_cell_volume 1989.9(4)
_computing_cell_refinement 'Bruker SMART'
_computing_data_collection 'Bruker SMART'
_computing_data_reduction 'Bruker SAINT'
_computing_molecular_graphics 'Bruker SHELXTL'
_computing_publication_material 'Bruker SHELXTL'
_computing_structure_refinement 'Bruker SHELXTL'
_computing_structure_solution 'Bruker SHELXTL'
_diffrn_ambient_temperature 293(2)
_diffrn_measured_fraction_theta_full 0.926
_diffrn_measured_fraction_theta_max 0.926
_diffrn_measurement_device_type 'CCD area detector'
_diffrn_measurement_method 'phi and omega scans'
_diffrn_radiation_monochromator graphite
_diffrn_radiation_source 'fine-focus sealed tube'
_diffrn_radiation_type MoK\a
_diffrn_radiation_wavelength 0.71073
_diffrn_reflns_av_R_equivalents 0.0525
_diffrn_reflns_av_sigmaI/netI 0.0631
_diffrn_reflns_limit_h_max 14
_diffrn_reflns_limit_h_min -14
_diffrn_reflns_limit_k_max 13
_diffrn_reflns_limit_k_min -12
_diffrn_reflns_limit_l_max 14
_diffrn_reflns_limit_l_min -22
_diffrn_reflns_number 11587
_diffrn_reflns_theta_full 28.01
_diffrn_reflns_theta_max 28.01
_diffrn_reflns_theta_min 1.98
_exptl_absorpt_coefficient_mu 4.431
_exptl_absorpt_correction_T_max 0.3619
_exptl_absorpt_correction_T_min 0.1631
_exptl_absorpt_correction_type empirical
_exptl_absorpt_process_details SADABS
_exptl_crystal_colour pale-yellow
_exptl_crystal_density_diffrn 2.084
_exptl_crystal_density_method 'not measured'
_exptl_crystal_description block
_exptl_crystal_F_000 1216
_exptl_crystal_size_max 0.40
_exptl_crystal_size_mid 0.30
_exptl_crystal_size_min 0.20
_refine_diff_density_max 4.256
_refine_diff_density_min -0.823
_refine_diff_density_rms 0.197
_refine_ls_extinction_method none
_refine_ls_goodness_of_fit_ref 1.025
_refine_ls_hydrogen_treatment mixed
_refine_ls_matrix_type full
_refine_ls_number_parameters 273
_refine_ls_number_reflns 4467
_refine_ls_number_restraints 0
_refine_ls_restrained_S_all 1.025
_refine_ls_R_factor_all 0.0599
_refine_ls_R_factor_gt 0.0448
_refine_ls_shift/su_max 0.002
_refine_ls_shift/su_mean 0.000
_refine_ls_structure_factor_coef Fsqd
_refine_ls_weighting_details 'calc w=1/[\s^2^(Fo^2^)+(0.0650P)^2^+0.0000P] where P=(Fo^2^+2Fc^2^)/3'
_refine_ls_weighting_scheme calc
_refine_ls_wR_factor_gt 0.1161
_refine_ls_wR_factor_ref 0.1203
_reflns_number_gt 3314
_reflns_number_total 4467
_reflns_threshold_expression >2sigma(I)
_cod_data_source_file ic0205132_6.cif
_cod_data_source_block compound_6
_cod_depositor_comments
;
The following automatic conversions were performed:

'_symmetry_cell_setting' value 'Monoclinic' changed to 'monoclinic'
according to the built-in table from CIF Core dictionary named
'cif_core.dic' version 2.4.1 from 2010-06-29.

Automatic conversion script
Id: cif_fix_values 1646 2011-03-28 12:23:43Z adriana 
;
_cod_database_code 4313459

loop_
_symmetry_equiv_pos_as_xyz
'x, y, z'
'-x+1/2, y, -z+1/2'
'-x, -y, -z'
'x-1/2, -y, z-1/2'

loop_
_atom_site_label
_atom_site_type_symbol
_atom_site_fract_x
_atom_site_fract_y
_atom_site_fract_z
_atom_site_U_iso_or_equiv
_atom_site_adp_type
_atom_site_occupancy
_atom_site_symmetry_multiplicity
_atom_site_calc_flag
_atom_site_refinement_flags
_atom_site_disorder_assembly
_atom_site_disorder_group
Gd1 Gd 0.06265(3) 0.47245(3) 0.118334(19) 0.03078(13) Uani 1 1 d . . .
Fe1 Fe 0.50829(8) 0.22342(10) 0.09992(6) 0.0393(3) Uani 1 1 d . . .
Fe2 Fe 0.0000 0.0000 0.0000 0.0342(3) Uani 1 2 d S . .
O2W O -0.1279(4) 0.5898(5) 0.1168(3) 0.0432(12) Uani 1 1 d . . .
O1 O 0.2124(3) 0.3891(4) 0.0332(3) 0.0330(10) Uani 1 1 d . . .
O2 O 0.2836(4) 0.4829(5) 0.1381(3) 0.0364(11) Uani 1 1 d . . .
O3 O 0.3746(4) 0.2873(5) 0.3056(3) 0.0501(13) Uani 1 1 d . . .
O4 O 0.5657(4) 0.3403(5) 0.2983(3) 0.0475(13) Uani 1 1 d . . .
O5 O -0.1187(4) 0.3090(5) -0.0946(3) 0.0526(14) Uani 1 1 d . . .
O6 O -0.0468(4) 0.3615(5) 0.0208(3) 0.0432(12) Uani 1 1 d . . .
C1 C 0.2997(5) 0.4203(6) 0.0768(4) 0.0302(14) Uani 1 1 d . . .
C2 C 0.4217(5) 0.3814(6) 0.0558(4) 0.0327(15) Uani 1 1 d . . .
C3 C 0.4532(6) 0.2974(7) -0.0052(4) 0.0399(16) Uani 1 1 d . . .
H3A H 0.3978 0.2554 -0.0425 0.048 Uiso 1 1 calc R . .
C4 C 0.5763(6) 0.2852(8) -0.0034(5) 0.050(2) Uani 1 1 d . . .
H4A H 0.6222 0.2316 -0.0387 0.060 Uiso 1 1 calc R . .
C5 C 0.6236(5) 0.3593(7) 0.0587(4) 0.0413(17) Uani 1 1 d . . .
H5A H 0.7080 0.3673 0.0737 0.050 Uiso 1 1 calc R . .
C6 C 0.5300(6) 0.4187(7) 0.0956(4) 0.0374(15) Uani 1 1 d . . .
H6A H 0.5371 0.4774 0.1404 0.045 Uiso 1 1 calc R . .
C7 C 0.4747(6) 0.2731(8) 0.2748(5) 0.0459(18) Uani 1 1 d . . .
C8 C 0.4891(6) 0.1736(7) 0.2133(4) 0.0398(16) Uani 1 1 d . . .
C9 C 0.5979(6) 0.1246(8) 0.1845(4) 0.0485(19) Uani 1 1 d . . .
H9A H 0.6778 0.1453 0.2053 0.058 Uiso 1 1 calc R . .
O7 O 0.0815(4) 0.5748(6) 0.2436(3) 0.0477(13) Uani 1 1 d . . .
H7A H 0.1102 0.5225 0.2841 0.057 Uiso 1 1 calc R . .
C10 C 0.5710(7) 0.0398(8) 0.1237(5) 0.056(2) Uani 1 1 d . . .
H10A H 0.6286 -0.0084 0.0934 0.067 Uiso 1 1 calc R . .
C11 C 0.4446(7) 0.0381(7) 0.1114(5) 0.052(2) Uani 1 1 d . . .
H11A H 0.4009 -0.0115 0.0711 0.062 Uiso 1 1 calc R . .
C12 C 0.3938(6) 0.1205(7) 0.1668(4) 0.0444(17) Uani 1 1 d . . .
H12A H 0.3089 0.1379 0.1724 0.053 Uiso 1 1 calc R . .
C13 C -0.0931(5) 0.2802(6) -0.0248(5) 0.0374(16) Uani 1 1 d . . .
C14 C -0.1211(5) 0.1450(6) -0.0010(4) 0.0350(15) Uani 1 1 d . . .
C15 C -0.1101(6) 0.0903(8) 0.0737(5) 0.0473(19) Uani 1 1 d . . .
H15A H -0.0853 0.1369 0.1211 0.057 Uiso 1 1 calc R . .
C16 C -0.1395(7) -0.0425(8) 0.0688(6) 0.060(3) Uani 1 1 d . . .
H16A H -0.1381 -0.1045 0.1121 0.072 Uiso 1 1 calc R . .
C17 C -0.1703(6) -0.0720(8) -0.0103(7) 0.062(3) Uani 1 1 d . . .
H17A H -0.1937 -0.1575 -0.0310 0.075 Uiso 1 1 calc R . .
C18 C -0.1596(6) 0.0449(7) -0.0535(5) 0.048(2) Uani 1 1 d . . .
H18A H -0.1748 0.0548 -0.1096 0.058 Uiso 1 1 calc R . .
C19 C 0.0510(19) 0.720(2) 0.2653(9) 0.239(13) Uani 1 1 d . . .
H19A H 0.0661 0.7329 0.3199 0.359 Uiso 1 1 calc R . .
H19B H -0.0312 0.7367 0.2528 0.359 Uiso 1 1 calc R . .
H19C H 0.0997 0.7780 0.2365 0.359 Uiso 1 1 calc R . .
O1W O 0.7500 0.4802(9) 0.2500 0.068(2) Uani 1 2 d S . .

loop_
_atom_site_aniso_label
_atom_site_aniso_U_11
_atom_site_aniso_U_22
_atom_site_aniso_U_33
_atom_site_aniso_U_23
_atom_site_aniso_U_13
_atom_site_aniso_U_12
Gd1 0.02895(17) 0.02740(19) 0.0354(2) -0.00119(15) -0.00752(13) 0.00229(13)
Fe1 0.0327(5) 0.0363(6) 0.0484(7) -0.0039(5) -0.0057(4) 0.0030(4)
Fe2 0.0272(6) 0.0193(7) 0.0555(10) 0.0032(6) -0.0056(6) -0.0009(5)
O2W 0.041(2) 0.046(3) 0.042(3) -0.001(2) -0.006(2) 0.009(2)
O1 0.028(2) 0.034(3) 0.036(3) -0.004(2) -0.0114(19) 0.0021(19)
O2 0.032(2) 0.037(3) 0.040(3) -0.007(2) -0.004(2) -0.0010(19)
O3 0.043(3) 0.049(3) 0.059(4) -0.014(3) 0.006(2) -0.003(2)
O4 0.038(2) 0.052(3) 0.053(3) -0.012(3) -0.004(2) -0.010(2)
O5 0.056(3) 0.040(3) 0.060(4) 0.011(3) -0.018(3) -0.003(3)
O6 0.035(2) 0.031(3) 0.063(3) -0.010(2) -0.008(2) -0.002(2)
C1 0.035(3) 0.021(3) 0.034(4) 0.003(3) -0.008(3) 0.002(3)
C2 0.028(3) 0.033(4) 0.036(4) 0.001(3) -0.009(3) 0.004(3)
C3 0.042(3) 0.043(4) 0.034(4) -0.005(3) -0.007(3) 0.001(3)
C4 0.046(4) 0.051(5) 0.054(5) -0.004(4) 0.014(4) 0.003(4)
C5 0.027(3) 0.043(4) 0.055(5) 0.004(4) 0.004(3) 0.002(3)
C6 0.037(3) 0.031(4) 0.044(4) 0.001(3) 0.000(3) -0.002(3)
C7 0.044(4) 0.045(4) 0.047(5) 0.000(4) -0.015(3) 0.000(3)
C8 0.040(3) 0.035(4) 0.043(4) -0.003(3) -0.009(3) 0.001(3)
C9 0.044(4) 0.048(5) 0.052(5) -0.003(4) -0.016(3) 0.006(3)
O7 0.057(3) 0.047(3) 0.037(3) -0.003(2) -0.013(2) 0.011(3)
C10 0.061(5) 0.036(5) 0.071(6) -0.002(4) -0.007(4) 0.013(4)
C11 0.046(4) 0.032(4) 0.077(6) -0.011(4) -0.009(4) -0.004(3)
C12 0.046(4) 0.038(4) 0.049(5) -0.001(4) -0.005(3) -0.005(3)
C13 0.021(3) 0.027(3) 0.064(5) 0.004(3) -0.008(3) 0.002(3)
C14 0.025(3) 0.027(3) 0.052(4) 0.000(3) -0.005(3) 0.000(3)
C15 0.047(4) 0.047(5) 0.048(5) 0.003(4) 0.012(4) 0.004(4)
C16 0.048(4) 0.042(5) 0.092(8) 0.022(5) 0.022(5) 0.001(4)
C17 0.029(3) 0.024(4) 0.134(9) -0.002(5) 0.003(5) -0.003(3)
C18 0.036(3) 0.033(4) 0.073(6) 0.001(4) -0.017(4) 0.000(3)
C19 0.35(3) 0.28(3) 0.090(13) -0.052(15) 0.042(17) -0.08(3)
O1W 0.052(5) 0.082(7) 0.070(6) 0.000 0.008(4) 0.000

loop_
_atom_type_symbol
_atom_type_description
_atom_type_scat_dispersion_real
_atom_type_scat_dispersion_imag
_atom_type_scat_source
C C 0.0033 0.0016 'International Tables Vol C Tables 4.2.6.8 and 6.1.1.4'
H H 0.0000 0.0000 'International Tables Vol C Tables 4.2.6.8 and 6.1.1.4'
O O 0.0106 0.0060 'International Tables Vol C Tables 4.2.6.8 and 6.1.1.4'
Fe Fe 0.3463 0.8444 'International Tables Vol C Tables 4.2.6.8 and 6.1.1.4'
Gd Gd -0.1653 3.9035 'International Tables Vol C Tables 4.2.6.8 and 6.1.1.4'

loop_
_geom_angle_atom_site_label_1
_geom_angle_atom_site_label_2
_geom_angle_atom_site_label_3
_geom_angle
_geom_angle_site_symmetry_1
_geom_angle_site_symmetry_3
_geom_angle_publ_flag
O6 Gd1 O5 118.22(18) . 3_565 ?
O6 Gd1 O3 98.32(17) . 2 ?
O5 Gd1 O3 140.19(17) 3_565 2 ?
O6 Gd1 O7 152.13(18) . . ?
O5 Gd1 O7 74.0(2) 3_565 . ?
O3 Gd1 O7 80.81(18) 2 . ?
O6 Gd1 O1 75.83(15) . . ?
O5 Gd1 O1 91.99(17) 3_565 . ?
O3 Gd1 O1 81.56(16) 2 . ?
O7 Gd1 O1 130.88(15) . . ?
O6 Gd1 O2W 78.04(16) . . ?
O5 Gd1 O2W 76.81(17) 3_565 . ?
O3 Gd1 O2W 129.35(16) 2 . ?
O7 Gd1 O2W 81.17(16) . . ?
O1 Gd1 O2W 142.12(15) . . ?
O6 Gd1 O4 81.18(18) . 2 ?
O5 Gd1 O4 141.51(19) 3_565 2 ?
O3 Gd1 O4 54.31(15) 2 2 ?
O7 Gd1 O4 75.76(18) . 2 ?
O1 Gd1 O4 126.04(16) . 2 ?
O2W Gd1 O4 75.46(16) . 2 ?
O6 Gd1 O2 127.93(16) . . ?
O5 Gd1 O2 73.35(16) 3_565 . ?
O3 Gd1 O2 71.73(16) 2 . ?
O7 Gd1 O2 78.55(16) . . ?
O1 Gd1 O2 52.39(14) . . ?
O2W Gd1 O2 147.50(16) . . ?
O4 Gd1 O2 122.77(15) 2 . ?
O6 Gd1 C7 91.7(2) . 2 ?
O5 Gd1 C7 148.6(2) 3_565 2 ?
O3 Gd1 C7 26.96(18) 2 2 ?
O7 Gd1 C7 74.9(2) . 2 ?
O1 Gd1 C7 105.26(19) . 2 ?
O2W Gd1 C7 102.44(19) . 2 ?
O4 Gd1 C7 27.48(18) 2 2 ?
O2 Gd1 C7 96.45(18) . 2 ?
O6 Gd1 C1 101.77(17) . . ?
O5 Gd1 C1 82.92(18) 3_565 . ?
O3 Gd1 C1 74.11(17) 2 . ?
O7 Gd1 C1 104.68(18) . . ?
O1 Gd1 C1 26.20(16) . . ?
O2W Gd1 C1 156.51(17) . . ?
O4 Gd1 C1 127.96(16) 2 . ?
O2 Gd1 C1 26.23(17) . . ?
C7 Gd1 C1 101.0(2) 2 . ?
O6 Gd1 O6 71.42(17) . 3_565 ?
O5 Gd1 O6 47.18(16) 3_565 3_565 ?
O3 Gd1 O6 155.77(16) 2 3_565 ?
O7 Gd1 O6 118.67(16) . 3_565 ?
O1 Gd1 O6 74.70(14) . 3_565 ?
O2W Gd1 O6 71.23(15) . 3_565 ?
O4 Gd1 O6 140.30(13) 2 3_565 ?
O2 Gd1 O6 96.85(14) . 3_565 ?
C7 Gd1 O6 162.75(17) 2 3_565 ?
C1 Gd1 O6 86.32(16) . 3_565 ?
O6 Gd1 C13 95.29(19) . 3_565 ?
O5 Gd1 C13 23.10(18) 3_565 3_565 ?
O3 Gd1 C13 156.36(16) 2 3_565 ?
O7 Gd1 C13 95.9(2) . 3_565 ?
O1 Gd1 C13 83.16(17) . 3_565 ?
O2W Gd1 C13 72.44(16) . 3_565 ?
O4 Gd1 C13 147.72(15) 2 3_565 ?
O2 Gd1 C13 84.66(15) . 3_565 ?
C7 Gd1 C13 170.2(2) 2 3_565 ?
C1 Gd1 C13 84.26(17) . 3_565 ?
O6 Gd1 C13 24.08(16) 3_565 3_565 ?
C9 Fe1 C6 117.8(3) . . ?
C9 Fe1 C2 153.6(3) . . ?
C6 Fe1 C2 41.4(3) . . ?
C9 Fe1 C8 41.2(3) . . ?
C6 Fe1 C8 107.5(3) . . ?
C2 Fe1 C8 119.7(3) . . ?
C9 Fe1 C3 163.3(3) . . ?
C6 Fe1 C3 68.4(3) . . ?
C2 Fe1 C3 40.7(3) . . ?
C8 Fe1 C3 154.8(3) . . ?
C9 Fe1 C11 68.4(3) . . ?
C6 Fe1 C11 165.8(3) . . ?
C2 Fe1 C11 127.9(3) . . ?
C8 Fe1 C11 68.0(3) . . ?
C3 Fe1 C11 109.5(3) . . ?
C9 Fe1 C5 106.6(3) . . ?
C6 Fe1 C5 39.9(3) . . ?
C2 Fe1 C5 68.1(3) . . ?
C8 Fe1 C5 126.3(3) . . ?
C3 Fe1 C5 67.5(3) . . ?
C11 Fe1 C5 153.5(3) . . ?
C9 Fe1 C10 39.9(3) . . ?
C6 Fe1 C10 151.4(3) . . ?
C2 Fe1 C10 165.7(3) . . ?
C8 Fe1 C10 67.9(3) . . ?
C3 Fe1 C10 127.7(3) . . ?
C11 Fe1 C10 40.9(3) . . ?
C5 Fe1 C10 118.5(3) . . ?
C9 Fe1 C12 69.1(3) . . ?
C6 Fe1 C12 127.6(3) . . ?
C2 Fe1 C12 108.6(3) . . ?
C8 Fe1 C12 40.8(3) . . ?
C3 Fe1 C12 120.8(3) . . ?
C11 Fe1 C12 40.3(3) . . ?
C5 Fe1 C12 164.4(3) . . ?
C10 Fe1 C12 68.4(3) . . ?
C9 Fe1 C4 126.0(3) . . ?
C6 Fe1 C4 67.3(3) . . ?
C2 Fe1 C4 67.5(3) . . ?
C8 Fe1 C4 163.6(3) . . ?
C3 Fe1 C4 39.6(3) . . ?
C11 Fe1 C4 120.7(3) . . ?
C5 Fe1 C4 40.0(3) . . ?
C10 Fe1 C4 108.7(3) . . ?
C12 Fe1 C4 154.5(3) . . ?
C14 Fe2 C14 180.0(3) 3 . ?
C14 Fe2 C15 40.7(3) 3 3 ?
C14 Fe2 C15 139.3(3) . 3 ?
C14 Fe2 C15 139.3(3) 3 . ?
C14 Fe2 C15 40.7(3) . . ?
C15 Fe2 C15 180.0(4) 3 . ?
C14 Fe2 C18 138.9(3) 3 . ?
C14 Fe2 C18 41.1(3) . . ?
C15 Fe2 C18 111.5(3) 3 . ?
C15 Fe2 C18 68.5(3) . . ?
C14 Fe2 C18 41.1(3) 3 3 ?
C14 Fe2 C18 138.9(3) . 3 ?
C15 Fe2 C18 68.5(3) 3 3 ?
C15 Fe2 C18 111.5(3) . 3 ?
C18 Fe2 C18 180.0(6) . 3 ?
C14 Fe2 C16 68.3(3) 3 3 ?
C14 Fe2 C16 111.7(3) . 3 ?
C15 Fe2 C16 40.3(3) 3 3 ?
C15 Fe2 C16 139.7(3) . 3 ?
C18 Fe2 C16 111.7(4) . 3 ?
C18 Fe2 C16 68.3(4) 3 3 ?
C14 Fe2 C16 111.7(3) 3 . ?
C14 Fe2 C16 68.3(3) . . ?
C15 Fe2 C16 139.7(3) 3 . ?
C15 Fe2 C16 40.3(3) . . ?
C18 Fe2 C16 68.3(4) . . ?
C18 Fe2 C16 111.7(4) 3 . ?
C16 Fe2 C16 180.0(6) 3 . ?
C14 Fe2 C17 68.7(3) 3 3 ?
C14 Fe2 C17 111.3(3) . 3 ?
C15 Fe2 C17 68.3(4) 3 3 ?
C15 Fe2 C17 111.7(4) . 3 ?
C18 Fe2 C17 139.5(3) . 3 ?
C18 Fe2 C17 40.5(3) 3 3 ?
C16 Fe2 C17 40.7(4) 3 3 ?
C16 Fe2 C17 139.3(4) . 3 ?
C14 Fe2 C17 111.3(3) 3 . ?
C14 Fe2 C17 68.7(3) . . ?
C15 Fe2 C17 111.7(4) 3 . ?
C15 Fe2 C17 68.3(4) . . ?
C18 Fe2 C17 40.5(3) . . ?
C18 Fe2 C17 139.5(3) 3 . ?
C16 Fe2 C17 139.3(4) 3 . ?
C16 Fe2 C17 40.7(4) . . ?
C17 Fe2 C17 180.0(4) 3 . ?
C1 O1 Gd1 95.4(4) . . ?
C1 O2 Gd1 91.9(4) . . ?
C7 O3 Gd1 94.0(4) . 2 ?
C7 O4 Gd1 90.2(4) . 2 ?
C13 O5 Gd1 109.4(4) . 3_565 ?
C13 O6 Gd1 167.0(4) . . ?
C13 O6 Gd1 82.0(4) . 3_565 ?
Gd1 O6 Gd1 108.58(17) . 3_565 ?
O2 C1 O1 120.1(6) . . ?
O2 C1 C2 120.2(6) . . ?
O1 C1 C2 119.7(6) . . ?
O2 C1 Gd1 61.8(3) . . ?
O1 C1 Gd1 58.4(3) . . ?
C2 C1 Gd1 175.3(4) . . ?
C3 C2 C6 106.8(6) . . ?
C3 C2 C1 126.9(6) . . ?
C6 C2 C1 126.2(6) . . ?
C3 C2 Fe1 70.2(4) . . ?
C6 C2 Fe1 69.1(4) . . ?
C1 C2 Fe1 124.1(5) . . ?
C4 C3 C2 108.2(6) . . ?
C4 C3 Fe1 71.0(5) . . ?
C2 C3 Fe1 69.1(4) . . ?
C3 C4 C5 108.7(6) . . ?
C3 C4 Fe1 69.4(4) . . ?
C5 C4 Fe1 69.5(4) . . ?
C6 C5 C4 108.3(6) . . ?
C6 C5 Fe1 69.0(4) . . ?
C4 C5 Fe1 70.5(4) . . ?
C5 C6 C2 108.0(6) . . ?
C5 C6 Fe1 71.1(4) . . ?
C2 C6 Fe1 69.5(4) . . ?
O3 C7 O4 120.9(7) . . ?
O3 C7 C8 119.8(6) . . ?
O4 C7 C8 119.2(7) . . ?
O3 C7 Gd1 59.0(4) . 2 ?
O4 C7 Gd1 62.4(4) . 2 ?
C8 C7 Gd1 175.4(5) . 2 ?
C12 C8 C9 108.0(6) . . ?
C12 C8 C7 124.4(6) . . ?
C9 C8 C7 127.3(6) . . ?
C12 C8 Fe1 70.1(4) . . ?
C9 C8 Fe1 68.7(4) . . ?
C7 C8 Fe1 121.9(5) . . ?
C10 C9 C8 108.3(6) . . ?
C10 C9 Fe1 71.2(4) . . ?
C8 C9 Fe1 70.1(4) . . ?
C19 O7 Gd1 127.8(8) . . ?
C9 C10 C11 108.1(7) . . ?
C9 C10 Fe1 68.9(4) . . ?
C11 C10 Fe1 69.3(4) . . ?
C12 C11 C10 108.4(7) . . ?
C12 C11 Fe1 70.1(4) . . ?
C10 C11 Fe1 69.7(4) . . ?
C11 C12 C8 107.1(6) . . ?
C11 C12 Fe1 69.6(4) . . ?
C8 C12 Fe1 69.1(4) . . ?
O6 C13 O5 121.4(6) . . ?
O6 C13 C14 122.6(7) . . ?
O5 C13 C14 116.0(6) . . ?
O6 C13 Gd1 74.0(4) . 3_565 ?
O5 C13 Gd1 47.5(3) . 3_565 ?
C14 C13 Gd1 163.5(5) . 3_565 ?
C15 C14 C18 108.0(7) . . ?
C15 C14 C13 127.8(7) . . ?
C18 C14 C13 124.1(7) . . ?
C15 C14 Fe2 70.0(4) . . ?
C18 C14 Fe2 70.4(4) . . ?
C13 C14 Fe2 122.8(4) . . ?
C16 C15 C14 108.6(7) . . ?
C16 C15 Fe2 70.5(5) . . ?
C14 C15 Fe2 69.3(4) . . ?
C15 C16 C17 108.1(7) . . ?
C15 C16 Fe2 69.1(4) . . ?
C17 C16 Fe2 70.1(5) . . ?
C18 C17 C16 107.5(7) . . ?
C18 C17 Fe2 69.3(4) . . ?
C16 C17 Fe2 69.2(4) . . ?
C17 C18 C14 107.7(8) . . ?
C17 C18 Fe2 70.2(4) . . ?
C14 C18 Fe2 68.4(4) . . ?

loop_
_geom_bond_atom_site_label_1
_geom_bond_atom_site_label_2
_geom_bond_distance
_geom_bond_site_symmetry_2
_geom_bond_publ_flag
Gd1 O6 2.345(5) . ?
Gd1 O5 2.370(5) 3_565 ?
Gd1 O3 2.402(5) 2 ?
Gd1 O7 2.403(5) . ?
Gd1 O1 2.427(4) . ?
Gd1 O2W 2.460(4) . ?
Gd1 O4 2.475(5) 2 ?
Gd1 O2 2.502(4) . ?
Gd1 C7 2.794(8) 2 ?
Gd1 C1 2.837(6) . ?
Gd1 O6 2.943(5) 3_565 ?
Gd1 C13 3.032(7) 3_565 ?
Fe1 C9 2.019(7) . ?
Fe1 C6 2.021(7) . ?
Fe1 C2 2.027(6) . ?
Fe1 C8 2.038(7) . ?
Fe1 C3 2.041(7) . ?
Fe1 C11 2.044(7) . ?
Fe1 C5 2.048(7) . ?
Fe1 C10 2.049(8) . ?
Fe1 C12 2.051(7) . ?
Fe1 C4 2.061(8) . ?
Fe2 C14 2.018(6) 3 ?
Fe2 C14 2.018(6) . ?
Fe2 C15 2.027(7) 3 ?
Fe2 C15 2.027(7) . ?
Fe2 C18 2.045(7) . ?
Fe2 C18 2.045(7) 3 ?
Fe2 C16 2.046(8) 3 ?
Fe2 C16 2.046(8) . ?
Fe2 C17 2.057(7) 3 ?
Fe2 C17 2.057(7) . ?
O1 C1 1.258(7) . ?
O2 C1 1.254(8) . ?
O3 C7 1.270(9) . ?
O3 Gd1 2.402(5) 2 ?
O4 C7 1.289(8) . ?
O4 Gd1 2.475(5) 2 ?
O5 C13 1.261(8) . ?
O5 Gd1 2.370(5) 3_565 ?
O6 C13 1.249(8) . ?
O6 Gd1 2.943(5) 3_565 ?
C1 C2 1.487(8) . ?
C2 C3 1.414(9) . ?
C2 C6 1.432(9) . ?
C3 C4 1.391(10) . ?
C4 C5 1.404(10) . ?
C5 C6 1.389(9) . ?
C7 C8 1.484(10) . ?
C7 Gd1 2.794(8) 2 ?
C8 C12 1.426(9) . ?
C8 C9 1.428(9) . ?
C9 C10 1.389(11) . ?
O7 C19 1.57(2) . ?
C10 C11 1.432(10) . ?
C11 C12 1.411(11) . ?
C13 C14 1.484(9) . ?
C13 Gd1 3.032(7) 3_565 ?
C14 C15 1.405(10) . ?
C14 C18 1.427(10) . ?
C15 C16 1.405(11) . ?
C16 C17 1.428(13) . ?
C17 C18 1.420(12) . ?
